data_1510933
loop_
_publ_author_name
'Jiang, A.D.'
'Luo, Z.-D.'
'Tu, C.Y.'

_publ_section_title
;
 The structure of a new laser crystal Nd3+: Li6Y(BO3)3 (NLYB)
;
_journal_name_full 'Jiegon Huaxue'
_journal_page_first 215
_journal_page_last 219
_journal_volume 8
_journal_year 1989
_chemical_formula_sum 'B3 Li6 O9 Y'
_chemical_name_systematic 'Li6 Y (B O3)3'
_space_group_IT_number 14
_symmetry_space_group_name_Hall '-P 2ybc'
_symmetry_space_group_name_H-M 'P 1 21/c 1'
_cell_angle_alpha 90
_cell_angle_beta 105.32
_cell_angle_gamma 90
_cell_formula_units_Z 4
_cell_length_a 7.157
_cell_length_b 16.378
_cell_length_c 6.623
_cell_volume 748.744
_citation_journal_id_ASTM JHUADF
_cod_data_source_file boron_461.cif
_cod_data_source_block B3Li6O9Y1
_cod_original_cell_volume 748.7438
_cod_original_formula_sum 'B3 Li6 O9 Y1'
_cod_database_code 1510933

loop_
_symmetry_equiv_pos_as_xyz
x,y,z
-x,y+1/2,-z+1/2
-x,-y,-z
x,-y-1/2,z-1/2

loop_
_atom_site_label
_atom_site_type_symbol
_atom_site_fract_x
_atom_site_fract_y
_atom_site_fract_z
_atom_site_occupancy
_atom_site_U_iso_or_equiv
O2 O-2 0.4206 0.3022 0.2738 1 0.0
Li6 Li+1 0.862 0.0519 0.917 1 0.0
Li1 Li+1 0.072 0.5045 0.173 1 0.0
Li5 Li+1 0.438 0.2945 0.952 1 0.0
O1 O-2 0.6078 0.4211 0.4242 1 0.0
B1 B+3 0.44 0.3852 0.312 1 0.0
B3 B+3 0.083 0.1356 0.161 1 0.0
B2 B+3 0.715 0.1201 0.497 1 0.0
O8 O-2 0.1472 0.1847 0.3338 1 0.0
O6 O-2 0.8773 0.0745 0.54 1 0.0
Li2 Li+1 0.55 0.4696 0.675 1 0.0
O7 O-2 0.0873 0.0528 0.1769 1 0.0
O5 O-2 0.74 0.297 0.0556 1 0.0
Y1 Y+3 0.08 0.30989 0.15448 1 0.0
Li4 Li+1 0.306 0.4639 0.941 1 0.0
O9 O-2 0.0087 0.3263 0.4735 1 0.0
O3 O-2 0.2782 0.0685 0.7298 1 0.0
O4 O-2 0.5361 0.0887 0.4133 1 0.0
Li3 Li+1 0.712 0.205 0.867 1 0.0
